data_7234373
loop_
_publ_author_name
'Wei-Hua Ning'
'Lu Zhai'
'Jian-Lan Liu'
'Xiao-Ming Ren'
'Katsuya Ichihashi'
'Sadafumi Nishihara'
'Katsuya Inoue'

_publ_section_title
;
 Multiple structural transformations coupled with switchable magnetic and
 dielectric responses in an amphidynamic crystal of
 4'-tert-butylbenzylpyridinium bis(maleonitriledithiolate)nickelate
;
_journal_name_full 'Journal of Materials Chemistry C'
_journal_page_first 7906
_journal_page_last 7915
_journal_paper_doi 10.1039/C5TC00676G
_journal_volume 3
_journal_year 2015
_chemical_formula_sum 'C24 H20 N5 Ni S4'
_chemical_formula_weight 565.38
_space_group_IT_number 2
_space_group_name_Hall '-P 1'
_space_group_name_H-M_alt 'P -1'
_symmetry_cell_setting triclinic
_symmetry_space_group_name_H-M 'P -1'
_atom_sites_solution_hydrogens geom
_atom_sites_solution_primary direct
_atom_sites_solution_secondary difmap
_cell_angle_alpha 72.936(4)
_cell_angle_beta 80.962(4)
_cell_angle_gamma 71.930(3)
_cell_formula_units_Z 2
_cell_length_a 9.2682(14)
_cell_length_b 11.9800(14)
_cell_length_c 13.0643(16)
_cell_measurement_temperature 296(2)
_cell_volume 1314.8(3)
_computing_structure_refinement 'SHELXL-97 (Sheldrick, 1997)'
_computing_structure_solution 'SHELXS-97 (Sheldrick, 1990)'
_diffrn_ambient_temperature 296(2)
_diffrn_measured_fraction_theta_full 0.999
_diffrn_measured_fraction_theta_max 0.999
_diffrn_radiation_monochromator graphite
_diffrn_radiation_source 'fine-focus sealed tube'
_diffrn_radiation_type MoK\a
_diffrn_radiation_wavelength 0.71073
_diffrn_reflns_av_R_equivalents 0.0445
_diffrn_reflns_av_sigmaI/netI 0.0393
_diffrn_reflns_limit_h_max 11
_diffrn_reflns_limit_h_min -11
_diffrn_reflns_limit_k_max 14
_diffrn_reflns_limit_k_min -14
_diffrn_reflns_limit_l_max 15
_diffrn_reflns_limit_l_min -15
_diffrn_reflns_number 23931
_diffrn_reflns_theta_full 25.50
_diffrn_reflns_theta_max 25.50
_diffrn_reflns_theta_min 2.13
_exptl_absorpt_coefficient_mu 1.078
_exptl_absorpt_correction_T_max 0.851
_exptl_absorpt_correction_T_min 0.772
_exptl_absorpt_correction_type multi-scan
_exptl_absorpt_process_details 'SADABS; Bruker, 2000'
_exptl_crystal_colour black
_exptl_crystal_density_diffrn 1.428
_exptl_crystal_density_method 'not measured'
_exptl_crystal_description block
_exptl_crystal_F_000 582
_exptl_crystal_preparation 'Magnetic properties'
_exptl_crystal_recrystallization_method 'Re-crystallisation from solvent: '
_exptl_crystal_size_max 0.25
_exptl_crystal_size_mid 0.20
_exptl_crystal_size_min 0.15
_refine_diff_density_max 0.232
_refine_diff_density_min -0.361
_refine_diff_density_rms 0.065
_refine_ls_extinction_method none
_refine_ls_goodness_of_fit_ref 1.025
_refine_ls_hydrogen_treatment mixed
_refine_ls_matrix_type full
_refine_ls_number_parameters 335
_refine_ls_number_reflns 4896
_refine_ls_number_restraints 0
_refine_ls_restrained_S_all 1.025
_refine_ls_R_factor_all 0.0801
_refine_ls_R_factor_gt 0.0471
_refine_ls_shift/su_max 0.006
_refine_ls_shift/su_mean 0.000
_refine_ls_structure_factor_coef Fsqd
_refine_ls_weighting_details 'calc w=1/[\s^2^(Fo^2^)+(0.0686P)^2^+0.0486P] where P=(Fo^2^+2Fc^2^)/3'
_refine_ls_weighting_scheme calc
_refine_ls_wR_factor_gt 0.1101
_refine_ls_wR_factor_ref 0.1193
_reflns_number_gt 3354
_reflns_number_total 4896
_reflns_threshold_expression >2sigma(I)
_cod_data_source_file J-Mater-Chem-C-2015-3-7906.cif
_cod_data_source_block 6
_cod_database_code 7234373

loop_
_symmetry_equiv_pos_as_xyz
'x, y, z'
'-x, -y, -z'

loop_
_atom_site_label
_atom_site_type_symbol
_atom_site_fract_x
_atom_site_fract_y
_atom_site_fract_z
_atom_site_U_iso_or_equiv
_atom_site_adp_type
_atom_site_occupancy
_atom_site_symmetry_multiplicity
_atom_site_calc_flag
_atom_site_refinement_flags
_atom_site_disorder_assembly
_atom_site_disorder_group
Ni1 Ni 0.60074(4) 0.04755(3) 0.60349(3) 0.05672(16) Uani 1 1 d . . .
S1 S 0.41713(8) 0.09066(6) 0.72015(6) 0.0646(2) Uani 1 1 d . . .
S2 S 0.72106(10) -0.11035(7) 0.71602(7) 0.0770(3) Uani 1 1 d . . .
S3 S 0.48152(9) 0.20292(7) 0.48780(6) 0.0664(2) Uani 1 1 d . . .
S4 S 0.78294(9) -0.00013(7) 0.48844(6) 0.0724(2) Uani 1 1 d . . .
N1 N 0.2910(4) -0.0196(3) 1.0035(2) 0.0986(10) Uani 1 1 d . . .
N2 N 0.6825(5) -0.2937(3) 0.9942(3) 0.1303(13) Uani 1 1 d . . .
N3 N 0.5098(4) 0.3652(3) 0.2008(2) 0.1006(10) Uani 1 1 d . . .
N4 N 0.9073(4) 0.0785(3) 0.2055(2) 0.1033(10) Uani 1 1 d . . .
N5 N 0.2243(3) 0.7432(2) 0.15054(17) 0.0675(6) Uani 1 1 d . . .
C1 C 0.3698(4) -0.0231(3) 0.9278(3) 0.0747(8) Uani 1 1 d . . .
C2 C 0.4707(4) -0.0260(3) 0.8330(2) 0.0621(8) Uani 1 1 d . . .
C3 C 0.6018(4) -0.1142(3) 0.8310(2) 0.0671(8) Uani 1 1 d . . .
C4 C 0.6471(4) -0.2141(3) 0.9219(3) 0.0897(11) Uani 1 1 d . . .
C5 C 0.5486(4) 0.2902(3) 0.2760(3) 0.0727(8) Uani 1 1 d . . .
C6 C 0.5966(3) 0.1976(3) 0.3715(2) 0.0610(7) Uani 1 1 d . . .
C7 C 0.7280(3) 0.1073(3) 0.3726(2) 0.0617(7) Uani 1 1 d . . .
C8 C 0.8269(4) 0.0948(3) 0.2780(3) 0.0754(9) Uani 1 1 d . . .
C9 C 0.3041(4) 0.6480(3) 0.1152(3) 0.0893(10) Uani 1 1 d . . .
H9A H 0.4004 0.6049 0.1389 0.107 Uiso 1 1 calc R . .
C10 C 0.2467(6) 0.6124(4) 0.0446(3) 0.1071(13) Uani 1 1 d . . .
H10A H 0.3026 0.5446 0.0204 0.129 Uiso 1 1 calc R . .
C11 C 0.1081(6) 0.6762(4) 0.0098(3) 0.1060(13) Uani 1 1 d . . .
H11A H 0.0680 0.6533 -0.0393 0.127 Uiso 1 1 calc R . .
C12 C 0.0280(4) 0.7731(4) 0.0462(3) 0.0925(11) Uani 1 1 d . . .
H12A H -0.0680 0.8175 0.0228 0.111 Uiso 1 1 calc R . .
C13 C 0.0883(4) 0.8055(3) 0.1172(3) 0.0779(9) Uani 1 1 d . . .
H13A H 0.0331 0.8724 0.1427 0.094 Uiso 1 1 calc R . .
C14 C 0.2856(5) 0.7792(4) 0.2304(2) 0.1038(14) Uani 1 1 d . . .
H14A H 0.2457 0.8663 0.2208 0.125 Uiso 1 1 calc R . .
H14B H 0.3955 0.7601 0.2184 0.125 Uiso 1 1 calc R . .
C15 C 0.2440(4) 0.7147(3) 0.3437(2) 0.0768(9) Uani 1 1 d . . .
C16 C 0.3274(4) 0.6006(4) 0.3910(3) 0.0875(10) Uani 1 1 d . . .
H16A H 0.4127 0.5616 0.3538 0.105 Uiso 1 1 calc R . .
C17 C 0.2855(4) 0.5423(3) 0.4946(3) 0.0815(10) Uani 1 1 d . . .
H17A H 0.3446 0.4645 0.5258 0.098 Uiso 1 1 calc R . .
C18 C 0.1605(3) 0.5950(2) 0.5525(2) 0.0573(7) Uani 1 1 d . A .
C19 C 0.0824(5) 0.7090(3) 0.5041(3) 0.0988(12) Uani 1 1 d . . .
H19A H -0.0021 0.7494 0.5412 0.119 Uiso 1 1 calc R . .
C20 C 0.1240(6) 0.7680(3) 0.4006(3) 0.1074(14) Uani 1 1 d . . .
H20A H 0.0669 0.8468 0.3701 0.129 Uiso 1 1 calc R . .
C21 C 0.1105(3) 0.5292(3) 0.6651(2) 0.0635(8) Uani 1 1 d . . .
C22 C 0.1937(11) 0.4011(6) 0.6981(6) 0.130(4) Uani 0.644(10) 1 d P A 1
H22A H 0.1417 0.3534 0.6783 0.195 Uiso 0.644(10) 1 calc PR A 1
H22B H 0.1999 0.3767 0.7745 0.195 Uiso 0.644(10) 1 calc PR A 1
H22C H 0.2945 0.3887 0.6633 0.195 Uiso 0.644(10) 1 calc PR A 1
C23 C 0.1215(13) 0.5966(10) 0.7422(6) 0.127(5) Uani 0.644(10) 1 d P A 1
H23A H 0.0337 0.6656 0.7395 0.190 Uiso 0.644(10) 1 calc PR A 1
H23B H 0.2117 0.6236 0.7230 0.190 Uiso 0.644(10) 1 calc PR A 1
H23C H 0.1261 0.5437 0.8135 0.190 Uiso 0.644(10) 1 calc PR A 1
C24 C -0.0638(7) 0.5421(7) 0.6679(5) 0.100(3) Uani 0.644(10) 1 d P A 1
H24A H -0.1051 0.6012 0.6045 0.149 Uiso 0.644(10) 1 calc PR A 1
H24B H -0.1153 0.5680 0.7302 0.149 Uiso 0.644(10) 1 calc PR A 1
H24C H -0.0776 0.4650 0.6708 0.149 Uiso 0.644(10) 1 calc PR A 1
C22' C 0.014(4) 0.5938(15) 0.7319(17) 0.25(2) Uani 0.356(10) 1 d P A 2
H22D H -0.0807 0.6375 0.6993 0.368 Uiso 0.356(10) 1 calc PR A 2
H22E H 0.0592 0.6503 0.7439 0.368 Uiso 0.356(10) 1 calc PR A 2
H22F H -0.0054 0.5388 0.7992 0.368 Uiso 0.356(10) 1 calc PR A 2
C23' C 0.077(2) 0.4183(14) 0.6546(10) 0.127(6) Uani 0.356(10) 1 d P A 2
H23D H -0.0153 0.4426 0.6187 0.190 Uiso 0.356(10) 1 calc PR A 2
H23E H 0.0640 0.3659 0.7247 0.190 Uiso 0.356(10) 1 calc PR A 2
H23F H 0.1593 0.3758 0.6137 0.190 Uiso 0.356(10) 1 calc PR A 2
C24' C 0.2715(18) 0.463(2) 0.7300(9) 0.151(9) Uani 0.356(10) 1 d P A 2
H24D H 0.3530 0.4921 0.6874 0.226 Uiso 0.356(10) 1 calc PR A 2
H24E H 0.2968 0.3762 0.7416 0.226 Uiso 0.356(10) 1 calc PR A 2
H24F H 0.2564 0.4822 0.7978 0.226 Uiso 0.356(10) 1 calc PR A 2

loop_
_atom_site_aniso_label
_atom_site_aniso_U_11
_atom_site_aniso_U_22
_atom_site_aniso_U_33
_atom_site_aniso_U_23
_atom_site_aniso_U_13
_atom_site_aniso_U_12
Ni1 0.0615(3) 0.0499(2) 0.0585(3) -0.01446(18) -0.00856(17) -0.01296(17)
S1 0.0673(5) 0.0555(4) 0.0630(5) -0.0092(4) -0.0039(4) -0.0121(4)
S2 0.0786(6) 0.0631(5) 0.0758(5) -0.0142(4) -0.0176(4) 0.0014(4)
S3 0.0681(5) 0.0572(4) 0.0653(5) -0.0116(4) -0.0061(4) -0.0088(4)
S4 0.0690(5) 0.0652(5) 0.0722(5) -0.0173(4) -0.0029(4) -0.0052(4)
N1 0.121(3) 0.104(2) 0.0701(19) -0.0136(17) 0.0115(19) -0.048(2)
N2 0.188(4) 0.094(2) 0.099(2) 0.018(2) -0.065(3) -0.039(2)
N3 0.114(2) 0.087(2) 0.081(2) 0.0091(18) -0.0195(18) -0.0246(18)
N4 0.108(2) 0.106(2) 0.082(2) -0.0214(19) 0.0218(19) -0.028(2)
N5 0.0880(19) 0.0704(16) 0.0470(13) -0.0034(13) -0.0016(13) -0.0389(15)
C1 0.093(2) 0.068(2) 0.068(2) -0.0076(17) -0.0101(19) -0.0367(18)
C2 0.081(2) 0.0588(17) 0.0544(17) -0.0100(14) -0.0115(15) -0.0316(17)
C3 0.088(2) 0.0573(18) 0.0606(18) -0.0084(15) -0.0222(16) -0.0255(17)
C4 0.118(3) 0.069(2) 0.082(2) -0.006(2) -0.041(2) -0.023(2)
C5 0.076(2) 0.069(2) 0.074(2) -0.0139(19) -0.0064(18) -0.0255(17)
C6 0.0707(19) 0.0547(17) 0.0632(18) -0.0150(15) -0.0047(15) -0.0257(16)
C7 0.0685(19) 0.0616(18) 0.0615(18) -0.0169(15) -0.0008(15) -0.0283(16)
C8 0.077(2) 0.069(2) 0.079(2) -0.0190(18) 0.0028(19) -0.0234(17)
C9 0.092(2) 0.089(3) 0.071(2) -0.009(2) -0.0074(19) -0.013(2)
C10 0.150(4) 0.089(3) 0.072(2) -0.032(2) 0.011(3) -0.018(3)
C11 0.158(4) 0.116(3) 0.059(2) -0.024(2) -0.016(2) -0.054(3)
C12 0.088(2) 0.105(3) 0.080(2) -0.011(2) -0.019(2) -0.027(2)
C13 0.089(2) 0.075(2) 0.068(2) -0.0214(18) 0.0071(18) -0.024(2)
C14 0.155(4) 0.125(3) 0.064(2) -0.007(2) -0.014(2) -0.099(3)
C15 0.109(3) 0.083(2) 0.0562(19) -0.0066(19) -0.0134(19) -0.060(2)
C16 0.067(2) 0.128(3) 0.058(2) -0.004(2) -0.0062(16) -0.031(2)
C17 0.075(2) 0.085(2) 0.066(2) -0.0011(18) -0.0151(17) -0.0104(18)
C18 0.0699(19) 0.0520(16) 0.0573(16) -0.0185(14) -0.0114(15) -0.0202(14)
C19 0.148(3) 0.058(2) 0.063(2) -0.0149(17) 0.004(2) 0.003(2)
C20 0.184(4) 0.0481(19) 0.070(2) -0.0060(17) -0.008(3) -0.013(2)
C21 0.082(2) 0.0604(18) 0.0557(17) -0.0148(14) -0.0084(15) -0.0294(16)
C22 0.132(8) 0.080(4) 0.110(6) 0.024(4) 0.018(6) 0.008(5)
C23 0.211(12) 0.170(10) 0.048(4) -0.029(4) -0.007(5) -0.122(10)
C24 0.085(4) 0.123(6) 0.097(5) -0.017(4) -0.001(3) -0.052(4)
C22' 0.37(4) 0.077(11) 0.16(2) -0.019(11) 0.16(3) 0.026(18)
C23' 0.182(17) 0.114(12) 0.092(9) 0.026(8) -0.007(10) -0.102(13)
C24' 0.138(13) 0.25(2) 0.060(7) 0.043(10) -0.044(8) -0.111(16)

loop_
_atom_type_symbol
_atom_type_description
_atom_type_scat_dispersion_real
_atom_type_scat_dispersion_imag
_atom_type_scat_source
C C 0.0033 0.0016 'International Tables Vol C Tables 4.2.6.8 and 6.1.1.4'
H H 0.0000 0.0000 'International Tables Vol C Tables 4.2.6.8 and 6.1.1.4'
N N 0.0061 0.0033 'International Tables Vol C Tables 4.2.6.8 and 6.1.1.4'
S S 0.1246 0.1234 'International Tables Vol C Tables 4.2.6.8 and 6.1.1.4'
Ni Ni 0.3393 1.1124 'International Tables Vol C Tables 4.2.6.8 and 6.1.1.4'

loop_
_geom_angle_atom_site_label_1
_geom_angle_atom_site_label_2
_geom_angle_atom_site_label_3
_geom_angle
_geom_angle_site_symmetry_1
_geom_angle_site_symmetry_3
S4 Ni1 S2 86.47(3) . .
S4 Ni1 S3 92.45(3) . .
S2 Ni1 S3 178.50(3) . .
S4 Ni1 S1 178.49(3) . .
S2 Ni1 S1 92.58(3) . .
S3 Ni1 S1 88.48(3) . .
C2 S1 Ni1 102.85(11) . .
C3 S2 Ni1 103.41(11) . .
C6 S3 Ni1 103.31(11) . .
C7 S4 Ni1 103.52(11) . .
C13 N5 C9 120.5(3) . .
C13 N5 C14 119.4(3) . .
C9 N5 C14 120.1(3) . .
N1 C1 C2 178.9(4) . .
C3 C2 C1 122.4(3) . .
C3 C2 S1 120.8(2) . .
C1 C2 S1 116.8(3) . .
C2 C3 C4 122.2(3) . .
C2 C3 S2 120.3(2) . .
C4 C3 S2 117.5(3) . .
N2 C4 C3 179.6(4) . .
N3 C5 C6 179.0(4) . .
C7 C6 C5 122.2(3) . .
C7 C6 S3 119.8(2) . .
C5 C6 S3 118.0(2) . .
C6 C7 C8 122.9(3) . .
C6 C7 S4 120.9(2) . .
C8 C7 S4 116.3(2) . .
N4 C8 C7 176.4(4) . .
N5 C9 C10 120.4(4) . .
C11 C10 C9 119.3(4) . .
C12 C11 C10 119.7(4) . .
C11 C12 C13 119.4(4) . .
N5 C13 C12 120.7(3) . .
N5 C14 C15 111.6(2) . .
C20 C15 C16 117.9(3) . .
C20 C15 C14 120.9(4) . .
C16 C15 C14 121.2(4) . .
C15 C16 C17 120.2(3) . .
C18 C17 C16 122.3(3) . .
C19 C18 C17 115.9(3) . .
C19 C18 C21 121.6(3) . .
C17 C18 C21 122.5(3) . .
C18 C19 C20 122.0(3) . .
C15 C20 C19 121.6(3) . .
C22' C21 C22 124.8(9) . .
C22' C21 C23 42.3(15) . .
C22 C21 C23 111.6(6) . .
C22' C21 C23' 117.9(14) . .
C22 C21 C23' 49.4(6) . .
C23 C21 C23' 144.9(6) . .
C22' C21 C18 120.3(8) . .
C22 C21 C18 114.0(3) . .
C23 C21 C18 108.4(4) . .
C23' C21 C18 106.6(5) . .
C22' C21 C24 62.6(15) . .
C22 C21 C24 109.5(5) . .
C23 C21 C24 104.9(5) . .
C23' C21 C24 66.0(7) . .
C18 C21 C24 107.9(3) . .
C22' C21 C24' 104.0(14) . .
C22 C21 C24' 50.6(7) . .
C23 C21 C24' 68.4(7) . .
C23' C21 C24' 99.9(10) . .
C18 C21 C24' 105.2(5) . .
C24 C21 C24' 146.5(5) . .

loop_
_geom_bond_atom_site_label_1
_geom_bond_atom_site_label_2
_geom_bond_distance
_geom_bond_site_symmetry_2
Ni1 S4 2.1319(8) .
Ni1 S2 2.1349(8) .
Ni1 S3 2.1372(8) .
Ni1 S1 2.1418(8) .
S1 C2 1.721(3) .
S2 C3 1.717(3) .
S3 C6 1.719(3) .
S4 C7 1.702(3) .
N1 C1 1.136(4) .
N2 C4 1.133(4) .
N3 C5 1.138(4) .
N4 C8 1.134(4) .
N5 C13 1.317(4) .
N5 C9 1.318(4) .
N5 C14 1.483(4) .
C1 C2 1.432(5) .
C2 C3 1.343(4) .
C3 C4 1.425(5) .
C5 C6 1.428(4) .
C6 C7 1.354(4) .
C7 C8 1.435(5) .
C9 C10 1.358(5) .
C10 C11 1.346(5) .
C11 C12 1.343(5) .
C12 C13 1.353(5) .
C14 C15 1.507(4) .
C15 C20 1.332(5) .
C15 C16 1.358(5) .
C16 C17 1.385(4) .
C17 C18 1.365(4) .
C18 C19 1.347(4) .
C18 C21 1.526(4) .
C19 C20 1.386(5) .
C21 C22' 1.374(14) .
C21 C22 1.455(6) .
C21 C23 1.495(7) .
C21 C23' 1.504(12) .
C21 C24 1.570(6) .
C21 C24' 1.686(13) .
